data_4316337
loop_
_publ_author_name
'Louise S. Natrajan'
'Ntai M. Khoabane'
'Benjamin L. Dadds'
'Christopher A. Muryn'
'Robin G. Pritchard'
'Sarah L. Heath'
'Alan M. Kenwright'
'Ilya Kuprov'
'Stephen Faulkner'

_publ_section_title
;
 Probing the Structure, Conformation, and Stereochemical Exchange in a
 Family of Lanthanide Complexes Derived from Tetrapyridyl-Appended Cyclen
;
_journal_name_full 'Inorganic Chemistry'
_journal_page_first 7700
_journal_page_last 7709
_journal_paper_doi 10.1021/ic100447m
_journal_volume 49
_journal_year 2010
_chemical_formula_moiety 'C272 H346 F48 N64 O52 S16'
_chemical_formula_sum 'C69 H86.5 F12 N16 O13 S4'
_chemical_formula_weight 1704.28
_chemical_name_systematic
;
 ?
;
_space_group_IT_number 14
_symmetry_cell_setting monoclinic
_symmetry_space_group_name_Hall '-P 2yn'
_symmetry_space_group_name_H-M 'P 1 21/n 1'
_atom_sites_solution_hydrogens geom
_atom_sites_solution_primary direct
_atom_sites_solution_secondary difmap
_audit_creation_method SHELXL-97
_cell_angle_alpha 90.00
_cell_angle_beta 100.878(3)
_cell_angle_gamma 90.00
_cell_formula_units_Z 4
_cell_length_a 20.3595(7)
_cell_length_b 15.1309(6)
_cell_length_c 26.3983(11)
_cell_measurement_reflns_used 18778
_cell_measurement_temperature 100(2)
_cell_measurement_theta_max 31.9291
_cell_measurement_theta_min 2.6742
_cell_volume 7986.1(5)
_computing_cell_refinement
;
CrysAlis RED, Oxford Diffraction Ltd.,
Version 1.171.30.2 (release 11-05-2006 CrysAlis171 .NET)
(compiled May 11 2006,17:41:17)
;
_computing_data_collection
;
CrysAlis CCD, Oxford Diffraction Ltd.,
Version 1.171.30.2 (release 11-05-2006 CrysAlis171 .NET)
(compiled May 11 2006,17:41:17)
;
_computing_data_reduction
;
CrysAlis RED, Oxford Diffraction Ltd.,
Version 1.171.30.2 (release 11-05-2006 CrysAlis171 .NET)
(compiled May 11 2006,17:41:17)
;
_computing_molecular_graphics 'Bruker SHELXTL (Sheldrick, 1997)'
_computing_publication_material 'Bruker SHELXTL (Sheldrick, 1997)'
_computing_structure_refinement 'SHELXL-97 (Sheldrick, 1997)'
_computing_structure_solution 'SHELXS-97 (Sheldrick, 1997)'
_diffrn_ambient_temperature 100(2)
_diffrn_detector_area_resol_mean 8.3367
_diffrn_measured_fraction_theta_full 0.997
_diffrn_measured_fraction_theta_max 0.997
_diffrn_measurement_device_type 'multiwire proportional'
_diffrn_measurement_method 'phi and omega scans'
_diffrn_radiation_monochromator graphite
_diffrn_radiation_source 'Enhance (Mo) X-ray Source'
_diffrn_radiation_type MoK\a
_diffrn_radiation_wavelength 0.71073
_diffrn_reflns_av_R_equivalents 0.0521
_diffrn_reflns_av_sigmaI/netI 0.0641
_diffrn_reflns_limit_h_max 17
_diffrn_reflns_limit_h_min -25
_diffrn_reflns_limit_k_max 18
_diffrn_reflns_limit_k_min -18
_diffrn_reflns_limit_l_max 32
_diffrn_reflns_limit_l_min -32
_diffrn_reflns_number 58862
_diffrn_reflns_theta_full 26.40
_diffrn_reflns_theta_max 26.40
_diffrn_reflns_theta_min 2.69
_exptl_absorpt_coefficient_mu 0.217
_exptl_absorpt_correction_T_max 1.17358
_exptl_absorpt_correction_T_min 0.79144
_exptl_absorpt_correction_type multi-scan
_exptl_absorpt_process_details
;
CrysAlis RED, Oxford Diffraction Ltd.,
Version 1.171.30.2 (release 11-05-2006 CrysAlis171 .NET)
(compiled May 11 2006,17:41:17)
Empirical absorption correction using spherical harmonics,
 implemented in SCALE3 ABSPACK scaling algorithm.
;
_exptl_crystal_colour colourless
_exptl_crystal_density_diffrn 1.417
_exptl_crystal_density_method 'not measured'
_exptl_crystal_description needle
_exptl_crystal_F_000 3554
_exptl_crystal_size_max 1.0
_exptl_crystal_size_mid 0.25
_exptl_crystal_size_min 0.1
_refine_diff_density_max 1.439
_refine_diff_density_min -0.830
_refine_diff_density_rms 0.108
_refine_ls_extinction_method none
_refine_ls_goodness_of_fit_ref 0.984
_refine_ls_hydrogen_treatment constr
_refine_ls_matrix_type full
_refine_ls_number_parameters 1029
_refine_ls_number_reflns 16313
_refine_ls_number_restraints 0
_refine_ls_restrained_S_all 0.984
_refine_ls_R_factor_all 0.1227
_refine_ls_R_factor_gt 0.0684
_refine_ls_shift/su_max 0.001
_refine_ls_shift/su_mean 0.000
_refine_ls_structure_factor_coef Fsqd
_refine_ls_weighting_details 'calc w=1/[\s^2^(Fo^2^)+(0.1479P)^2^+0.0000P] where P=(Fo^2^+2Fc^2^)/3'
_refine_ls_weighting_scheme calc
_refine_ls_wR_factor_gt 0.1918
_refine_ls_wR_factor_ref 0.2247
_reflns_number_gt 9437
_reflns_number_total 16313
_reflns_threshold_expression >2sigma(I)
_cod_data_source_file ic100447m_si_005.cif
_cod_data_source_block osf47
_cod_original_formula_sum 'C69 H86.50 F12 N16 O13 S4'
_cod_database_code 4316337

loop_
_symmetry_equiv_pos_as_xyz
'x, y, z'
'-x+1/2, y+1/2, -z+1/2'
'-x, -y, -z'
'x-1/2, -y-1/2, z-1/2'

loop_
_atom_site_label
_atom_site_type_symbol
_atom_site_fract_x
_atom_site_fract_y
_atom_site_fract_z
_atom_site_U_iso_or_equiv
_atom_site_adp_type
_atom_site_occupancy
_atom_site_symmetry_multiplicity
_atom_site_calc_flag
_atom_site_refinement_flags
_atom_site_disorder_assembly
_atom_site_disorder_group
C1 C 0.9535(3) 0.1538(4) 0.8361(3) 0.105(3) Uani 1 1 d . . .
C1S C 0.4661(4) 0.5644(6) 0.7315(3) 0.118(3) Uani 1 1 d . . .
H1S1 H 0.5032 0.5745 0.7592 0.142 Uiso 1 1 calc R . .
H1S2 H 0.4613 0.6137 0.7082 0.142 Uiso 1 1 calc R . .
H1S3 H 0.4740 0.5116 0.7133 0.142 Uiso 1 1 calc R . .
C1S1 C 0.0939(3) 0.9269(4) 0.4613(2) 0.0565(14) Uani 1 1 d . . .
C1S2 C 0.81010(18) 0.5237(2) 0.61316(14) 0.0253(8) Uani 1 1 d . . .
C2 C 0.9826(2) 0.3028(3) 0.82693(17) 0.0390(10) Uani 1 1 d . . .
H2A H 1.0079 0.3527 0.8382 0.047 Uiso 1 1 calc R . .
C1S3 C 0.3102(3) 0.0346(3) 0.60538(18) 0.0448(12) Uani 1 1 d . . .
C1S4 C 0.8991(2) 0.0973(3) 0.02439(16) 0.0390(10) Uani 1 1 d . . .
C3 C 0.9919(2) 0.2263(4) 0.8547(2) 0.0615(16) Uani 1 1 d . . .
H3A H 1.0231 0.2230 0.8853 0.074 Uiso 1 1 calc R . .
C4 C 0.4913(2) 0.1155(3) 0.46153(16) 0.0377(10) Uani 1 1 d . . .
H4A H 0.4575 0.1010 0.4338 0.045 Uiso 1 1 calc R . .
C5 C 0.93542(18) 0.3054(3) 0.78198(14) 0.0270(8) Uani 1 1 d . . .
H5A H 0.9276 0.3577 0.7634 0.032 Uiso 1 1 calc R . .
C6 C 0.85146(17) 0.2303(2) 0.71457(15) 0.0263(8) Uani 1 1 d . . .
H6A H 0.8623 0.1811 0.6940 0.032 Uiso 1 1 calc R . .
H6B H 0.8568 0.2842 0.6959 0.032 Uiso 1 1 calc R . .
C7 C 0.7257(2) -0.2471(3) 0.60443(15) 0.0311(9) Uani 1 1 d . . .
H7A H 0.7249 -0.3085 0.6033 0.037 Uiso 1 1 calc R . .
C8 C 0.47630(19) 0.1354(3) 0.50895(15) 0.0297(9) Uani 1 1 d . . .
H8A H 0.4324 0.1335 0.5142 0.036 Uiso 1 1 calc R . .
C9 C 0.90051(19) 0.2315(3) 0.76502(17) 0.0360(10) Uani 1 1 d . . .
C10 C 0.78541(19) -0.2019(2) 0.61666(14) 0.0262(8) Uani 1 1 d . . .
H10A H 0.8259 -0.2322 0.6234 0.031 Uiso 1 1 calc R . .
C11 C 0.66724(19) -0.1992(3) 0.59399(16) 0.0345(10) Uani 1 1 d . . .
H11A H 0.6272 -0.2300 0.5850 0.041 Uiso 1 1 calc R . .
C12 C 0.75122(18) 0.2644(2) 0.57928(13) 0.0234(8) Uani 1 1 d . . .
H12A H 0.7864 0.2242 0.5831 0.028 Uiso 1 1 calc R . .
C13 C 0.57430(16) 0.2877(2) 0.69864(13) 0.0195(7) Uani 1 1 d . . .
H13A H 0.5465 0.3196 0.6706 0.023 Uiso 1 1 calc R . .
H13B H 0.5645 0.3099 0.7309 0.023 Uiso 1 1 calc R . .
C14 C 0.64526(18) 0.0286(2) 0.67676(14) 0.0227(8) Uani 1 1 d . . .
H14A H 0.6458 0.0454 0.7123 0.027 Uiso 1 1 calc R . .
H14B H 0.6487 -0.0353 0.6756 0.027 Uiso 1 1 calc R . .
C15 C 0.5575(2) 0.1173(3) 0.45572(15) 0.0377(10) Uani 1 1 d . . .
H15A H 0.5690 0.1036 0.4242 0.045 Uiso 1 1 calc R . .
C16 C 0.67230(19) 0.3531(2) 0.52459(14) 0.0276(9) Uani 1 1 d . . .
H16A H 0.6530 0.3738 0.4920 0.033 Uiso 1 1 calc R . .
C17 C 0.6053(2) 0.1394(3) 0.49712(14) 0.0314(9) Uani 1 1 d . . .
H17A H 0.6498 0.1394 0.4932 0.038 Uiso 1 1 calc R . .
C18 C 0.7258(2) 0.2966(2) 0.53090(14) 0.0285(9) Uani 1 1 d . . .
H18A H 0.7447 0.2803 0.5028 0.034 Uiso 1 1 calc R . .
C19 C 0.72228(18) -0.0674(2) 0.60808(13) 0.0229(8) Uani 1 1 d . . .
C20 C 0.67695(17) 0.3467(2) 0.61525(13) 0.0191(7) Uani 1 1 d . . .
C21 C 0.55826(18) 0.1900(2) 0.69379(13) 0.0213(8) Uani 1 1 d . . .
H21A H 0.5860 0.1582 0.7218 0.026 Uiso 1 1 calc R . .
H21B H 0.5119 0.1807 0.6963 0.026 Uiso 1 1 calc R . .
C22 C 0.76189(18) 0.0615(2) 0.70160(14) 0.0236(8) Uani 1 1 d . . .
H22A H 0.8022 0.0645 0.6871 0.028 Uiso 1 1 calc R . .
H22B H 0.7615 0.0049 0.7188 0.028 Uiso 1 1 calc R . .
C23 C 0.71613(19) 0.0313(2) 0.61040(13) 0.0235(8) Uani 1 1 d . . .
H23A H 0.7571 0.0574 0.6034 0.028 Uiso 1 1 calc R . .
H23B H 0.6800 0.0499 0.5831 0.028 Uiso 1 1 calc R . .
C24 C 0.64763(19) 0.3786(2) 0.56733(13) 0.0249(8) Uani 1 1 d . . .
H24A H 0.6115 0.4171 0.5640 0.030 Uiso 1 1 calc R . .
C25 C 0.65681(18) 0.3777(2) 0.66424(13) 0.0211(7) Uani 1 1 d . . .
H25A H 0.6918 0.4151 0.6831 0.025 Uiso 1 1 calc R . .
H25B H 0.6164 0.4129 0.6558 0.025 Uiso 1 1 calc R . .
C26 C 0.76289(18) 0.1344(2) 0.74033(13) 0.0223(8) Uani 1 1 d . . .
H26A H 0.7195 0.1377 0.7503 0.027 Uiso 1 1 calc R . .
H26B H 0.7957 0.1204 0.7710 0.027 Uiso 1 1 calc R . .
C27 C 0.51512(18) 0.1830(3) 0.60045(13) 0.0248(8) Uani 1 1 d . . .
H27A H 0.4736 0.1558 0.6054 0.030 Uiso 1 1 calc R . .
H27B H 0.5097 0.2466 0.6019 0.030 Uiso 1 1 calc R . .
C28 C 0.57943(18) 0.0566(2) 0.64417(14) 0.0230(8) Uani 1 1 d . . .
H28A H 0.5771 0.0353 0.6092 0.028 Uiso 1 1 calc R . .
H28B H 0.5432 0.0294 0.6577 0.028 Uiso 1 1 calc R . .
C29 C 0.78397(18) -0.1108(2) 0.61863(13) 0.0226(8) Uani 1 1 d . . .
H29A H 0.8235 -0.0787 0.6269 0.027 Uiso 1 1 calc R . .
C30 C 0.52809(17) 0.1582(2) 0.54850(13) 0.0214(8) Uani 1 1 d . . .
C31 C 0.76012(17) 0.2980(2) 0.75047(13) 0.0213(8) Uani 1 1 d . . .
H31A H 0.7756 0.3525 0.7373 0.026 Uiso 1 1 calc R . .
H31B H 0.7828 0.2918 0.7861 0.026 Uiso 1 1 calc R . .
C32 C 0.68566(17) 0.3053(2) 0.74916(13) 0.0198(7) Uani 1 1 d . . .
H32A H 0.6720 0.2571 0.7691 0.024 Uiso 1 1 calc R . .
H32B H 0.6768 0.3602 0.7657 0.024 Uiso 1 1 calc R . .
C40 C 0.52826(19) 0.8530(3) 0.98514(15) 0.0305(9) Uani 1 1 d . . .
H40A H 0.5695 0.8343 0.9789 0.037 Uiso 1 1 calc R . .
C41 C 0.0310(3) 0.8795(4) 0.6712(2) 0.0694(18) Uani 1 1 d . . .
H41A H 0.0198 0.9320 0.6533 0.083 Uiso 1 1 calc R . .
C42 C -0.0017(2) 0.8043(4) 0.6523(2) 0.0582(15) Uani 1 1 d . . .
H42A H -0.0342 0.8059 0.6224 0.070 Uiso 1 1 calc R . .
C43 C 0.0135(2) 0.7280(3) 0.67761(16) 0.0408(11) Uani 1 1 d . . .
H43A H -0.0090 0.6762 0.6660 0.049 Uiso 1 1 calc R . .
C44 C 0.5169(2) 0.8602(3) 1.03473(15) 0.0352(10) Uani 1 1 d . . .
H44A H 0.5503 0.8460 1.0628 0.042 Uiso 1 1 calc R . .
C45 C 0.2017(2) 1.2375(3) 0.88511(14) 0.0335(10) Uani 1 1 d . . .
H45A H 0.1593 1.2626 0.8806 0.040 Uiso 1 1 calc R . .
C46 C 0.2580(2) 1.2903(3) 0.89318(15) 0.0357(10) Uani 1 1 d . . .
H46A H 0.2544 1.3516 0.8942 0.043 Uiso 1 1 calc R . .
C47 C 0.14675(17) 0.8087(2) 0.78794(14) 0.0245(8) Uani 1 1 d . . .
H47A H 0.1438 0.7546 0.8071 0.029 Uiso 1 1 calc R . .
H47B H 0.1359 0.8573 0.8088 0.029 Uiso 1 1 calc R . .
C48 C 0.20926(18) 1.1472(3) 0.88386(13) 0.0252(8) Uani 1 1 d . . .
H48A H 0.1720 1.1104 0.8788 0.030 Uiso 1 1 calc R . .
C49 C 0.23324(18) 0.9818(2) 0.79961(14) 0.0245(8) Uani 1 1 d . . .
H49A H 0.2308 1.0389 0.7827 0.029 Uiso 1 1 calc R . .
H49B H 0.1948 0.9761 0.8162 0.029 Uiso 1 1 calc R . .
C50 C 0.23143(18) 0.9090(2) 0.75958(14) 0.0232(8) Uani 1 1 d . . .
H50A H 0.1970 0.9224 0.7299 0.028 Uiso 1 1 calc R . .
H50B H 0.2740 0.9073 0.7482 0.028 Uiso 1 1 calc R . .
C51 C 0.40694(19) 0.9078(3) 0.99969(14) 0.0310(9) Uani 1 1 d . . .
H51A H 0.3653 0.9270 1.0049 0.037 Uiso 1 1 calc R . .
C52 C 0.3390(2) 0.6966(3) 0.97454(15) 0.0344(10) Uani 1 1 d . . .
H52A H 0.3600 0.6753 1.0065 0.041 Uiso 1 1 calc R . .
C53 C 0.45524(19) 0.8890(3) 1.04199(14) 0.0319(9) Uani 1 1 d . . .
H53A H 0.4464 0.8955 1.0751 0.038 Uiso 1 1 calc R . .
C54 C 0.3199(2) 1.2499(3) 0.89974(16) 0.0362(10) Uani 1 1 d . . .
H54A H 0.3577 1.2857 0.9055 0.043 Uiso 1 1 calc R . .
C55 C 0.06330(18) 0.7276(3) 0.72137(14) 0.0269(8) Uani 1 1 d . . .
H55A H 0.0752 0.6750 0.7389 0.032 Uiso 1 1 calc R . .
C56 C 0.25821(19) 0.7870(2) 0.92283(14) 0.0263(8) Uani 1 1 d . . .
H56A H 0.2238 0.8281 0.9204 0.032 Uiso 1 1 calc R . .
C57 C 0.09519(18) 0.8053(3) 0.73889(15) 0.0284(9) Uani 1 1 d . . .
C58 C 0.32740(17) 0.7013(2) 0.88342(13) 0.0214(8) Uani 1 1 d . . .
C59 C 0.43779(18) 0.8571(2) 0.79939(13) 0.0234(8) Uani 1 1 d . . .
H59A H 0.4834 0.8669 0.7948 0.028 Uiso 1 1 calc R . .
H59B H 0.4080 0.8879 0.7720 0.028 Uiso 1 1 calc R . .
C60 C 0.31070(17) 0.7402(2) 0.74788(13) 0.0214(8) Uani 1 1 d . . .
H60A H 0.3198 0.6854 0.7314 0.026 Uiso 1 1 calc R . .
H60B H 0.3230 0.7886 0.7274 0.026 Uiso 1 1 calc R . .
C61 C 0.34301(18) 0.6693(2) 0.83273(13) 0.0218(8) Uani 1 1 d . . .
H61A H 0.3833 0.6337 0.8393 0.026 Uiso 1 1 calc R . .
H61B H 0.3066 0.6324 0.8154 0.026 Uiso 1 1 calc R . .
C62 C 0.2871(2) 0.7558(3) 0.97096(15) 0.0327(9) Uani 1 1 d . . .
H62A H 0.2719 0.7744 1.0003 0.039 Uiso 1 1 calc R . .
C63 C 0.41873(18) 0.9921(2) 0.84946(14) 0.0230(8) Uani 1 1 d . . .
H63A H 0.4531 1.0197 0.8340 0.028 Uiso 1 1 calc R . .
H63B H 0.4234 1.0140 0.8845 0.028 Uiso 1 1 calc R . .
C65 C 0.48867(18) 0.8679(3) 0.89104(14) 0.0257(8) Uani 1 1 d . . .
H65A H 0.5013 0.8078 0.8846 0.031 Uiso 1 1 calc R . .
H65B H 0.5259 0.9060 0.8876 0.031 Uiso 1 1 calc R . .
C66 C 0.28560(18) 1.0133(2) 0.88889(13) 0.0226(8) Uani 1 1 d . . .
H66A H 0.3249 0.9994 0.9146 0.027 Uiso 1 1 calc R . .
H66B H 0.2479 0.9834 0.8989 0.027 Uiso 1 1 calc R . .
C67 C 0.35960(19) 0.6691(2) 0.93017(14) 0.0282(9) Uani 1 1 d . . .
H67A H 0.3948 0.6294 0.9319 0.034 Uiso 1 1 calc R . .
C68 C 0.23629(17) 0.7457(2) 0.74804(13) 0.0213(8) Uani 1 1 d . . .
H68A H 0.2125 0.7532 0.7129 0.026 Uiso 1 1 calc R . .
H68B H 0.2218 0.6903 0.7608 0.026 Uiso 1 1 calc R . .
C69 C 0.35070(17) 1.0182(2) 0.81926(13) 0.0224(8) Uani 1 1 d . . .
H69A H 0.3460 1.0819 0.8207 0.027 Uiso 1 1 calc R . .
H69B H 0.3479 1.0017 0.7834 0.027 Uiso 1 1 calc R . .
C70 C 0.47692(17) 0.8742(2) 0.94480(13) 0.0219(8) Uani 1 1 d . . .
C71 C 0.42247(17) 0.7594(2) 0.79621(14) 0.0241(8) Uani 1 1 d . . .
H71A H 0.4313 0.7360 0.7640 0.029 Uiso 1 1 calc R . .
H71B H 0.4512 0.7289 0.8243 0.029 Uiso 1 1 calc R . .
C81 C 0.27355(18) 1.1116(2) 0.89024(12) 0.0218(8) Uani 1 1 d . . .
N1 N 0.70347(14) 0.06757(18) 0.65996(10) 0.0193(6) Uani 1 1 d . . .
N2 N 0.57030(14) 0.15477(18) 0.64302(10) 0.0184(6) Uani 1 1 d . . .
H2 H 0.6089 0.1794 0.6370 0.022 Uiso 1 1 calc R . .
N3 N 0.64498(14) 0.30305(18) 0.69713(10) 0.0175(6) Uani 1 1 d . . .
N4 N 0.77930(14) 0.22241(18) 0.72002(10) 0.0179(6) Uani 1 1 d . . .
H4 H 0.7543 0.2273 0.6877 0.022 Uiso 1 1 calc R . .
N5 N 0.66450(15) -0.1118(2) 0.59592(13) 0.0308(8) Uani 1 1 d . . .
N6 N 0.59186(15) 0.1613(2) 0.54319(11) 0.0254(7) Uani 1 1 d . . .
N7 N 0.72752(14) 0.28831(19) 0.62127(11) 0.0206(6) Uani 1 1 d . . .
N8 N 0.9089(2) 0.1552(3) 0.7914(2) 0.0806(18) Uani 1 1 d . . .
N9 N 0.21779(14) 0.81980(18) 0.78033(11) 0.0196(6) Uani 1 1 d . . .
H9 H 0.2445 0.8148 0.8120 0.024 Uiso 1 1 calc R . .
N10 N 0.35238(14) 0.74390(19) 0.79933(10) 0.0194(6) Uani 1 1 d . . .
N11 N 0.42919(14) 0.89330(19) 0.85088(10) 0.0202(6) Uani 1 1 d . . .
H11 H 0.3923 0.8676 0.8594 0.024 Uiso 1 1 calc R . .
N12 N 0.29523(14) 0.97642(19) 0.83883(11) 0.0211(6) Uani 1 1 d . . .
N13 N 0.07890(18) 0.8820(3) 0.71451(17) 0.0529(11) Uani 1 1 d . . .
N14 N 0.27749(14) 0.76072(19) 0.87939(11) 0.0216(6) Uani 1 1 d . . .
N15 N 0.41702(15) 0.8997(2) 0.95138(11) 0.0281(7) Uani 1 1 d . . .
N16 N 0.32867(15) 1.1627(2) 0.89829(12) 0.0289(7) Uani 1 1 d . . .
O1S O 0.4050(2) 0.5540(3) 0.75232(19) 0.0915(14) Uani 1 1 d . . .
H1S H 0.3724 0.5626 0.7294 0.110 Uiso 1 1 calc R . .
O1S1 O -0.00295(14) 0.9125(2) 0.38555(12) 0.0463(8) Uani 1 1 d . . .
O1S2 O 0.93191(13) 0.5185(2) 0.66023(11) 0.0391(7) Uani 1 1 d . . .
O1S3 O 0.35378(15) -0.07329(18) 0.67964(12) 0.0425(8) Uani 1 1 d . . .
O1S4 O 0.99220(14) 0.0856(2) 0.10415(12) 0.0447(8) Uani 1 1 d . . .
O2S1 O 0.08312(17) 0.8011(2) 0.39627(14) 0.0530(9) Uani 1 1 d . . .
O2S2 O 0.85727(13) 0.61766(17) 0.69248(10) 0.0295(6) Uani 1 1 d . . .
O2S3 O 0.3440(2) 0.0805(2) 0.69923(12) 0.0705(12) Uani 1 1 d . . .
O2S4 O 0.87721(15) 0.0730(2) 0.11515(11) 0.0437(8) Uani 1 1 d . . .
O3S1 O 0.10612(16) 0.9460(2) 0.36766(13) 0.0529(9) Uani 1 1 d . . .
O3S2 O 0.84658(16) 0.46025(18) 0.70375(10) 0.0389(7) Uani 1 1 d . . .
O3S3 O 0.43116(16) 0.0270(3) 0.65578(16) 0.0748(13) Uani 1 1 d . . .
O3S4 O 0.92881(14) -0.04614(18) 0.07687(11) 0.0390(7) Uani 1 1 d . . .
F1S1 F 0.15980(17) 0.9137(3) 0.47600(14) 0.1037(14) Uani 1 1 d . . .
F1S2 F 0.81834(11) 0.59181(15) 0.58278(8) 0.0322(5) Uani 1 1 d . . .
F1S3 F 0.31840(16) -0.0264(2) 0.57171(10) 0.0648(9) Uani 1 1 d . . .
F1S4 F 0.89613(15) 0.18481(17) 0.02846(11) 0.0594(8) Uani 1 1 d . . .
F2S1 F 0.0625(2) 0.8831(3) 0.49320(12) 0.0872(11) Uani 1 1 d . . .
F2S2 F 0.74686(11) 0.52672(16) 0.62053(9) 0.0395(6) Uani 1 1 d . . .
F2S3 F 0.32137(17) 0.1155(2) 0.58915(11) 0.0729(10) Uani 1 1 d . . .
F2S4 F 0.93722(17) 0.0771(2) -0.00887(11) 0.0763(10) Uani 1 1 d . . .
F3S1 F 0.0828(2) 1.0111(2) 0.46754(15) 0.0947(12) Uani 1 1 d . . .
F3S2 F 0.81848(14) 0.45065(16) 0.58838(9) 0.0463(7) Uani 1 1 d . . .
F3S3 F 0.24698(14) 0.0281(2) 0.61126(12) 0.0655(9) Uani 1 1 d . . .
F3S4 F 0.83754(14) 0.07047(18) 0.00387(10) 0.0566(8) Uani 1 1 d . . .
S1 S 0.06665(5) 0.89321(7) 0.39561(4) 0.0293(2) Uani 1 1 d . . .
S2 S 0.86798(4) 0.53050(6) 0.67443(3) 0.0208(2) Uani 1 1 d . . .
S3 S 0.36629(5) 0.01575(6) 0.66804(3) 0.0230(2) Uani 1 1 d . . .
S4 S 0.92796(4) 0.04689(6) 0.08752(3) 0.0254(2) Uani 1 1 d . . .

loop_
_atom_site_aniso_label
_atom_site_aniso_U_11
_atom_site_aniso_U_22
_atom_site_aniso_U_33
_atom_site_aniso_U_23
_atom_site_aniso_U_13
_atom_site_aniso_U_12
C1 0.082(4) 0.058(4) 0.136(6) 0.041(4) -0.078(4) -0.018(3)
C1S 0.139(7) 0.101(6) 0.138(7) -0.020(5) 0.086(6) -0.018(6)
C1S1 0.061(3) 0.061(4) 0.043(3) -0.012(3) -0.001(3) -0.002(3)
C1S2 0.026(2) 0.0223(19) 0.0270(19) 0.0005(15) 0.0026(16) -0.0012(16)
C2 0.028(2) 0.047(3) 0.041(2) -0.006(2) 0.0013(19) 0.000(2)
C1S3 0.066(3) 0.031(2) 0.043(3) 0.000(2) 0.025(2) 0.024(2)
C1S4 0.054(3) 0.030(2) 0.033(2) 0.0008(18) 0.009(2) -0.001(2)
C3 0.044(3) 0.053(3) 0.071(4) 0.015(3) -0.030(3) -0.004(3)
C4 0.034(2) 0.040(2) 0.032(2) -0.0157(19) -0.0123(18) 0.009(2)
C5 0.0230(19) 0.030(2) 0.028(2) -0.0015(16) 0.0069(16) 0.0029(17)
C6 0.0187(18) 0.0220(19) 0.037(2) -0.0029(16) 0.0030(16) 0.0008(15)
C7 0.037(2) 0.021(2) 0.036(2) -0.0073(17) 0.0096(19) -0.0001(18)
C8 0.0229(19) 0.031(2) 0.032(2) -0.0085(17) -0.0031(17) 0.0017(17)
C9 0.020(2) 0.033(2) 0.051(3) 0.0094(19) -0.0041(19) 0.0030(18)
C10 0.029(2) 0.026(2) 0.0244(19) -0.0029(15) 0.0068(16) 0.0061(17)
C11 0.024(2) 0.033(2) 0.046(2) -0.0167(19) 0.0051(19) -0.0084(18)
C12 0.029(2) 0.0205(18) 0.0212(18) -0.0004(15) 0.0054(16) 0.0005(16)
C13 0.0204(18) 0.0221(18) 0.0163(16) -0.0017(14) 0.0041(14) 0.0009(15)
C14 0.029(2) 0.0162(18) 0.0234(18) 0.0012(14) 0.0070(16) 0.0003(15)
C15 0.042(2) 0.048(3) 0.021(2) -0.0114(18) -0.0019(18) 0.009(2)
C16 0.039(2) 0.025(2) 0.0174(18) 0.0058(15) 0.0003(16) -0.0009(18)
C17 0.027(2) 0.040(2) 0.027(2) -0.0082(17) 0.0046(17) 0.0039(18)
C18 0.037(2) 0.029(2) 0.0202(18) -0.0002(16) 0.0085(17) -0.0032(18)
C19 0.027(2) 0.0235(19) 0.0179(17) -0.0003(14) 0.0030(15) 0.0032(16)
C20 0.0214(18) 0.0161(17) 0.0193(17) 0.0030(14) 0.0027(14) -0.0024(15)
C21 0.0216(18) 0.0238(19) 0.0202(17) -0.0006(15) 0.0084(15) -0.0011(15)
C22 0.0261(19) 0.0181(18) 0.0256(19) 0.0007(15) 0.0021(16) 0.0011(15)
C23 0.028(2) 0.0209(19) 0.0220(18) 0.0018(14) 0.0058(16) 0.0045(16)
C24 0.030(2) 0.0217(19) 0.0216(18) 0.0044(15) 0.0017(16) -0.0019(16)
C25 0.0257(19) 0.0168(17) 0.0210(18) 0.0055(14) 0.0048(15) 0.0018(15)
C26 0.0278(19) 0.0171(18) 0.0207(18) 0.0027(14) 0.0011(15) -0.0007(15)
C27 0.0211(18) 0.028(2) 0.0238(19) -0.0028(15) 0.0008(15) 0.0020(16)
C28 0.0262(19) 0.0173(18) 0.0266(19) 0.0000(15) 0.0078(16) -0.0049(15)
C29 0.0228(18) 0.0251(19) 0.0202(17) -0.0032(15) 0.0050(15) -0.0006(16)
C30 0.0213(18) 0.0193(18) 0.0224(18) -0.0014(14) 0.0011(15) 0.0023(15)
C31 0.0249(19) 0.0160(17) 0.0213(17) -0.0026(14) 0.0001(15) 0.0007(15)
C32 0.0254(19) 0.0169(17) 0.0165(17) 0.0014(13) 0.0031(14) 0.0013(15)
C40 0.0228(19) 0.036(2) 0.031(2) -0.0042(17) 0.0010(17) 0.0063(17)
C41 0.050(3) 0.064(4) 0.080(4) 0.038(3) -0.023(3) -0.001(3)
C42 0.034(3) 0.070(4) 0.060(3) 0.018(3) -0.018(2) -0.013(3)
C43 0.028(2) 0.054(3) 0.038(2) -0.007(2) 0.0019(19) -0.004(2)
C44 0.031(2) 0.046(3) 0.023(2) -0.0069(18) -0.0105(17) 0.0054(19)
C45 0.040(2) 0.038(2) 0.0214(19) -0.0010(17) 0.0031(17) 0.017(2)
C46 0.056(3) 0.020(2) 0.029(2) -0.0001(16) 0.004(2) 0.003(2)
C47 0.0195(18) 0.025(2) 0.0284(19) -0.0030(16) 0.0033(16) -0.0006(15)
C48 0.0249(19) 0.031(2) 0.0192(18) -0.0016(15) 0.0028(15) 0.0010(17)
C49 0.0234(19) 0.0162(18) 0.034(2) 0.0012(15) 0.0043(16) 0.0008(15)
C50 0.0257(19) 0.0201(19) 0.0233(18) 0.0046(15) 0.0033(15) -0.0001(15)
C51 0.025(2) 0.045(3) 0.0230(19) 0.0035(17) 0.0059(16) 0.0062(18)
C52 0.039(2) 0.038(2) 0.025(2) 0.0067(17) 0.0017(18) 0.001(2)
C53 0.032(2) 0.044(2) 0.0192(19) -0.0041(17) 0.0012(16) 0.0018(19)
C54 0.041(2) 0.027(2) 0.038(2) -0.0037(18) 0.0002(19) -0.0101(19)
C55 0.025(2) 0.029(2) 0.0268(19) -0.0014(16) 0.0067(16) -0.0024(17)
C56 0.030(2) 0.0230(19) 0.028(2) -0.0012(16) 0.0113(17) 0.0018(16)
C57 0.0228(19) 0.028(2) 0.035(2) 0.0042(17) 0.0064(17) 0.0010(16)
C58 0.0193(18) 0.0208(18) 0.0246(18) 0.0029(15) 0.0051(15) -0.0029(15)
C59 0.0234(19) 0.030(2) 0.0188(17) 0.0030(15) 0.0081(15) 0.0017(16)
C60 0.0277(19) 0.0197(18) 0.0177(17) -0.0011(14) 0.0061(15) 0.0001(15)
C61 0.0265(19) 0.0187(18) 0.0207(18) 0.0023(14) 0.0056(15) 0.0015(15)
C62 0.043(2) 0.034(2) 0.024(2) 0.0041(17) 0.0136(18) -0.0003(19)
C63 0.0248(19) 0.0225(19) 0.0225(18) 0.0016(15) 0.0065(15) -0.0043(16)
C65 0.0201(18) 0.030(2) 0.0260(19) 0.0031(16) 0.0021(15) 0.0020(16)
C66 0.0233(19) 0.0247(19) 0.0201(18) 0.0046(14) 0.0053(15) 0.0013(15)
C67 0.029(2) 0.025(2) 0.030(2) 0.0062(16) 0.0033(17) 0.0023(17)
C68 0.0249(19) 0.0186(18) 0.0193(17) -0.0039(14) 0.0014(15) -0.0015(15)
C69 0.0265(19) 0.0202(18) 0.0210(18) 0.0016(14) 0.0056(15) -0.0006(15)
C70 0.0224(19) 0.0201(18) 0.0226(18) 0.0001(14) 0.0028(15) -0.0038(15)
C71 0.0212(18) 0.028(2) 0.0248(19) 0.0011(15) 0.0086(15) 0.0028(16)
C81 0.0239(19) 0.027(2) 0.0137(16) 0.0008(14) 0.0011(14) -0.0007(16)
N1 0.0238(15) 0.0159(15) 0.0192(14) 0.0018(11) 0.0063(12) 0.0002(12)
N2 0.0176(15) 0.0194(15) 0.0181(14) -0.0005(12) 0.0030(12) -0.0026(12)
N3 0.0205(15) 0.0168(15) 0.0141(14) 0.0024(11) 0.0004(12) -0.0018(12)
N4 0.0193(15) 0.0175(15) 0.0154(14) 0.0008(11) -0.0008(12) -0.0012(12)
N5 0.0249(17) 0.0279(18) 0.0370(19) -0.0136(15) -0.0002(15) 0.0004(14)
N6 0.0259(17) 0.0295(18) 0.0186(15) -0.0039(13) -0.0013(13) 0.0012(14)
N7 0.0235(16) 0.0186(15) 0.0196(15) 0.0020(12) 0.0038(12) -0.0013(13)
N8 0.066(3) 0.032(2) 0.114(4) 0.026(2) -0.057(3) -0.013(2)
N9 0.0217(15) 0.0197(15) 0.0169(14) 0.0012(12) 0.0023(12) 0.0005(12)
N10 0.0211(15) 0.0188(15) 0.0184(14) 0.0023(12) 0.0033(12) -0.0006(12)
N11 0.0199(15) 0.0237(16) 0.0177(14) 0.0041(12) 0.0054(12) -0.0003(13)
N12 0.0208(15) 0.0223(16) 0.0202(15) 0.0002(12) 0.0038(12) -0.0023(13)
N13 0.035(2) 0.034(2) 0.079(3) 0.021(2) -0.017(2) -0.0055(17)
N14 0.0249(16) 0.0188(15) 0.0217(15) 0.0038(12) 0.0057(13) -0.0027(13)
N15 0.0221(16) 0.041(2) 0.0204(16) 0.0061(14) 0.0021(13) 0.0007(14)
N16 0.0274(17) 0.0270(18) 0.0300(18) -0.0022(14) -0.0007(14) -0.0018(14)
O1S 0.084(3) 0.085(3) 0.101(4) -0.004(3) 0.005(3) 0.008(3)
O1S1 0.0281(16) 0.061(2) 0.0491(19) 0.0032(16) 0.0056(14) -0.0028(15)
O1S2 0.0253(15) 0.055(2) 0.0371(16) -0.0070(14) 0.0054(13) 0.0108(14)
O1S3 0.0459(18) 0.0234(15) 0.0516(19) 0.0080(13) -0.0079(15) -0.0071(13)
O1S4 0.0339(16) 0.050(2) 0.0463(18) -0.0080(15) -0.0009(14) -0.0162(14)
O2S1 0.059(2) 0.0285(17) 0.076(2) -0.0058(16) 0.0247(19) 0.0020(15)
O2S2 0.0384(15) 0.0226(14) 0.0277(14) -0.0074(11) 0.0066(12) 0.0022(12)
O2S3 0.132(4) 0.051(2) 0.0267(17) -0.0065(15) 0.011(2) 0.039(2)
O2S4 0.0410(17) 0.056(2) 0.0386(17) 0.0049(14) 0.0176(14) 0.0144(15)
O3S1 0.0465(19) 0.052(2) 0.064(2) 0.0021(17) 0.0202(17) -0.0224(16)
O3S2 0.061(2) 0.0260(15) 0.0280(15) 0.0078(12) 0.0036(14) -0.0084(14)
O3S3 0.0310(18) 0.100(3) 0.091(3) 0.043(2) 0.0047(19) -0.0146(19)
O3S4 0.0441(17) 0.0267(15) 0.0407(17) -0.0056(13) -0.0060(14) 0.0033(13)
F1S1 0.058(2) 0.162(4) 0.074(2) -0.020(2) -0.0316(19) -0.001(2)
F1S2 0.0366(13) 0.0347(13) 0.0259(11) 0.0102(9) 0.0079(10) 0.0024(10)
F1S3 0.081(2) 0.075(2) 0.0347(15) -0.0158(14) 0.0010(14) 0.0236(17)
F1S4 0.085(2) 0.0330(15) 0.0568(17) 0.0129(13) 0.0035(16) -0.0061(14)
F2S1 0.118(3) 0.105(3) 0.0407(18) 0.0032(18) 0.0211(19) -0.003(2)
F2S2 0.0264(12) 0.0470(15) 0.0423(14) 0.0108(11) -0.0006(11) -0.0111(11)
F2S3 0.102(3) 0.068(2) 0.0537(18) 0.0344(16) 0.0270(17) 0.0342(19)
F2S4 0.097(2) 0.105(3) 0.0366(16) 0.0080(16) 0.0356(17) 0.019(2)
F3S1 0.124(3) 0.065(2) 0.092(3) -0.048(2) 0.014(2) -0.011(2)
F3S2 0.0716(18) 0.0297(13) 0.0337(13) -0.0149(10) -0.0003(13) -0.0024(12)
F3S3 0.0436(17) 0.066(2) 0.078(2) -0.0138(16) -0.0102(15) 0.0228(15)
F3S4 0.0581(18) 0.0520(17) 0.0466(16) -0.0004(13) -0.0236(14) 0.0037(14)
S1 0.0232(5) 0.0272(5) 0.0384(6) -0.0012(4) 0.0080(4) -0.0054(4)
S2 0.0245(5) 0.0179(4) 0.0203(4) -0.0017(3) 0.0052(4) 0.0018(4)
S3 0.0262(5) 0.0209(5) 0.0218(4) 0.0008(4) 0.0041(4) -0.0041(4)
S4 0.0221(5) 0.0292(5) 0.0246(5) -0.0010(4) 0.0036(4) 0.0003(4)

loop_
_atom_type_symbol
_atom_type_description
_atom_type_scat_dispersion_real
_atom_type_scat_dispersion_imag
_atom_type_scat_source
C C 0.0033 0.0016 'International Tables Vol C Tables 4.2.6.8 and 6.1.1.4'
H H 0.0000 0.0000 'International Tables Vol C Tables 4.2.6.8 and 6.1.1.4'
N N 0.0061 0.0033 'International Tables Vol C Tables 4.2.6.8 and 6.1.1.4'
O O 0.0106 0.0060 'International Tables Vol C Tables 4.2.6.8 and 6.1.1.4'
F F 0.0171 0.0103 'International Tables Vol C Tables 4.2.6.8 and 6.1.1.4'
S S 0.1246 0.1234 'International Tables Vol C Tables 4.2.6.8 and 6.1.1.4'

loop_
_geom_angle_atom_site_label_1
_geom_angle_atom_site_label_2
_geom_angle_atom_site_label_3
_geom_angle
_geom_angle_site_symmetry_1
_geom_angle_site_symmetry_3
_geom_angle_publ_flag
N8 C1 C3 122.8(5) . . ?
F3S1 C1S1 F2S1 106.9(5) . . ?
F3S1 C1S1 F1S1 107.1(5) . . ?
F2S1 C1S1 F1S1 108.5(5) . . ?
F3S1 C1S1 S1 111.7(4) . . ?
F2S1 C1S1 S1 112.0(4) . . ?
F1S1 C1S1 S1 110.4(4) . . ?
F3S2 C1S2 F1S2 107.9(3) . . ?
F3S2 C1S2 F2S2 108.7(3) . . ?
F1S2 C1S2 F2S2 107.1(3) . . ?
F3S2 C1S2 S2 111.6(3) . . ?
F1S2 C1S2 S2 110.9(2) . . ?
F2S2 C1S2 S2 110.4(3) . . ?
C3 C2 C5 119.3(4) . . ?
F1S3 C1S3 F3S3 106.1(4) . . ?
F1S3 C1S3 F2S3 112.2(4) . . ?
F3S3 C1S3 F2S3 109.5(4) . . ?
F1S3 C1S3 S3 111.2(3) . . ?
F3S3 C1S3 S3 109.5(3) . . ?
F2S3 C1S3 S3 108.4(4) . . ?
F2S4 C1S4 F1S4 109.1(4) . . ?
F2S4 C1S4 F3S4 106.7(4) . . ?
F1S4 C1S4 F3S4 106.4(4) . . ?
F2S4 C1S4 S4 112.6(3) . . ?
F1S4 C1S4 S4 110.7(3) . . ?
F3S4 C1S4 S4 111.1(3) . . ?
C2 C3 C1 118.1(5) . . ?
C8 C4 C15 118.9(4) . . ?
C9 C5 C2 119.9(4) . . ?
C9 C6 N4 114.3(3) . . ?
C11 C7 C10 118.5(4) . . ?
C4 C8 C30 118.3(4) . . ?
N8 C9 C5 122.1(4) . . ?
N8 C9 C6 116.5(4) . . ?
C5 C9 C6 121.4(4) . . ?
C7 C10 C29 118.7(4) . . ?
N5 C11 C7 124.0(4) . . ?
N7 C12 C18 122.9(3) . . ?
N3 C13 C21 110.4(3) . . ?
N1 C14 C28 113.3(3) . . ?
C17 C15 C4 118.7(4) . . ?
C18 C16 C24 118.8(3) . . ?
N6 C17 C15 123.5(4) . . ?
C16 C18 C12 119.0(3) . . ?
N5 C19 C29 121.8(3) . . ?
N5 C19 C23 115.7(3) . . ?
C29 C19 C23 122.5(3) . . ?
N7 C20 C24 121.9(3) . . ?
N7 C20 C25 115.5(3) . . ?
C24 C20 C25 122.5(3) . . ?
N2 C21 C13 110.6(3) . . ?
N1 C22 C26 111.7(3) . . ?
N1 C23 C19 115.7(3) . . ?
C16 C24 C20 119.5(3) . . ?
N3 C25 C20 111.7(3) . . ?
N4 C26 C22 112.6(3) . . ?
C30 C27 N2 112.4(3) . . ?
N2 C28 C14 112.5(3) . . ?
C10 C29 C19 119.1(3) . . ?
N6 C30 C8 123.3(3) . . ?
N6 C30 C27 115.6(3) . . ?
C8 C30 C27 121.0(3) . . ?
N4 C31 C32 114.0(3) . . ?
N3 C32 C31 114.0(3) . . ?
C44 C40 C70 118.5(4) . . ?
N13 C41 C42 123.6(5) . . ?
C43 C42 C41 119.1(5) . . ?
C42 C43 C55 118.9(4) . . ?
C40 C44 C53 118.6(4) . . ?
C48 C45 C46 119.0(4) . . ?
C45 C46 C54 118.3(4) . . ?
C57 C47 N9 114.8(3) . . ?
C45 C48 C81 119.2(4) . . ?
N12 C49 C50 110.7(3) . . ?
N9 C50 C49 112.3(3) . . ?
N15 C51 C53 122.9(4) . . ?
C62 C52 C67 119.4(4) . . ?
C51 C53 C44 119.0(4) . . ?
N16 C54 C46 123.9(4) . . ?
C57 C55 C43 120.0(4) . . ?
N14 C56 C62 122.9(4) . . ?
N13 C57 C55 121.3(4) . . ?
N13 C57 C47 117.0(4) . . ?
C55 C57 C47 121.6(3) . . ?
N14 C58 C67 122.2(3) . . ?
N14 C58 C61 115.2(3) . . ?
C67 C58 C61 122.5(3) . . ?
N11 C59 C71 110.4(3) . . ?
N10 C60 C68 113.6(3) . . ?
N10 C61 C58 111.0(3) . . ?
C52 C62 C56 118.4(4) . . ?
N11 C63 C69 112.5(3) . . ?
C70 C65 N11 113.9(3) . . ?
N12 C66 C81 116.2(3) . . ?
C58 C67 C52 119.0(4) . . ?
N9 C68 C60 113.6(3) . . ?
N12 C69 C63 112.9(3) . . ?
N15 C70 C40 123.3(3) . . ?
N15 C70 C65 117.6(3) . . ?
C40 C70 C65 119.1(3) . . ?
N10 C71 C59 110.3(3) . . ?
N16 C81 C48 122.1(3) . . ?
N16 C81 C66 115.8(3) . . ?
C48 C81 C66 122.1(3) . . ?
C22 N1 C14 109.7(3) . . ?
C22 N1 C23 112.8(3) . . ?
C14 N1 C23 113.7(3) . . ?
C27 N2 C28 111.8(3) . . ?
C27 N2 C21 110.1(3) . . ?
C28 N2 C21 112.0(3) . . ?
C32 N3 C13 111.3(3) . . ?
C32 N3 C25 114.1(3) . . ?
C13 N3 C25 114.1(3) . . ?
C31 N4 C26 113.0(3) . . ?
C31 N4 C6 110.4(3) . . ?
C26 N4 C6 113.1(3) . . ?
C11 N5 C19 118.0(3) . . ?
C30 N6 C17 117.3(3) . . ?
C12 N7 C20 117.9(3) . . ?
C9 N8 C1 117.8(4) . . ?
C68 N9 C50 112.4(3) . . ?
C68 N9 C47 110.1(3) . . ?
C50 N9 C47 113.4(3) . . ?
C60 N10 C71 110.8(3) . . ?
C60 N10 C61 114.3(3) . . ?
C71 N10 C61 113.3(3) . . ?
C65 N11 C59 109.2(3) . . ?
C65 N11 C63 111.2(3) . . ?
C59 N11 C63 112.2(3) . . ?
C69 N12 C49 110.0(3) . . ?
C69 N12 C66 113.0(3) . . ?
C49 N12 C66 111.4(3) . . ?
C57 N13 C41 117.1(4) . . ?
C56 N14 C58 118.0(3) . . ?
C70 N15 C51 117.7(3) . . ?
C54 N16 C81 117.5(3) . . ?
O1S1 S1 O3S1 115.2(2) . . ?
O1S1 S1 O2S1 115.1(2) . . ?
O3S1 S1 O2S1 113.3(2) . . ?
O1S1 S1 C1S1 103.8(2) . . ?
O3S1 S1 C1S1 103.8(2) . . ?
O2S1 S1 C1S1 103.7(2) . . ?
O3S2 S2 O1S2 115.61(19) . . ?
O3S2 S2 O2S2 115.03(17) . . ?
O1S2 S2 O2S2 113.97(17) . . ?
O3S2 S2 C1S2 103.12(17) . . ?
O1S2 S2 C1S2 103.22(17) . . ?
O2S2 S2 C1S2 103.59(16) . . ?
O2S3 S3 O1S3 116.4(2) . . ?
O2S3 S3 O3S3 117.6(3) . . ?
O1S3 S3 O3S3 112.0(2) . . ?
O2S3 S3 C1S3 101.72(19) . . ?
O1S3 S3 C1S3 103.6(2) . . ?
O3S3 S3 C1S3 102.8(2) . . ?
O1S4 S4 O2S4 116.07(19) . . ?
O1S4 S4 O3S4 114.78(18) . . ?
O2S4 S4 O3S4 114.05(19) . . ?
O1S4 S4 C1S4 103.2(2) . . ?
O2S4 S4 C1S4 102.19(19) . . ?
O3S4 S4 C1S4 104.15(18) . . ?

loop_
_geom_bond_atom_site_label_1
_geom_bond_atom_site_label_2
_geom_bond_distance
_geom_bond_site_symmetry_2
_geom_bond_publ_flag
C1 N8 1.347(7) . ?
C1 C3 1.382(8) . ?
C1S O1S 1.460(7) . ?
C1S1 F3S1 1.310(6) . ?
C1S1 F2S1 1.326(6) . ?
C1S1 F1S1 1.340(6) . ?
C1S1 S1 1.792(5) . ?
C1S2 F3S2 1.311(4) . ?
C1S2 F1S2 1.336(4) . ?
C1S2 F2S2 1.339(4) . ?
C1S2 S2 1.816(4) . ?
C2 C3 1.365(7) . ?
C2 C5 1.380(6) . ?
C1S3 F1S3 1.314(5) . ?
C1S3 F3S3 1.328(5) . ?
C1S3 F2S3 1.331(5) . ?
C1S3 S3 1.847(5) . ?
C1S4 F2S4 1.313(5) . ?
C1S4 F1S4 1.331(5) . ?
C1S4 F3S4 1.331(5) . ?
C1S4 S4 1.826(4) . ?
C4 C8 1.377(6) . ?
C4 C15 1.385(6) . ?
C5 C9 1.355(6) . ?
C6 C9 1.507(5) . ?
C6 N4 1.508(4) . ?
C7 C11 1.376(5) . ?
C7 C10 1.379(5) . ?
C8 C30 1.380(5) . ?
C9 N8 1.342(6) . ?
C10 C29 1.381(5) . ?
C11 N5 1.324(5) . ?
C12 N7 1.340(4) . ?
C12 C18 1.374(5) . ?
C13 N3 1.466(4) . ?
C13 C21 1.514(5) . ?
C14 N1 1.466(4) . ?
C14 C28 1.510(5) . ?
C15 C17 1.361(5) . ?
C16 C18 1.371(5) . ?
C16 C24 1.374(5) . ?
C17 N6 1.337(5) . ?
C19 N5 1.340(5) . ?
C19 C29 1.398(5) . ?
C19 C23 1.501(5) . ?
C20 N7 1.343(4) . ?
C20 C24 1.380(5) . ?
C20 C25 1.504(5) . ?
C21 N2 1.505(4) . ?
C22 N1 1.462(4) . ?
C22 C26 1.501(5) . ?
C23 N1 1.485(4) . ?
C25 N3 1.472(4) . ?
C26 N4 1.497(4) . ?
C27 C30 1.492(5) . ?
C27 N2 1.494(4) . ?
C28 N2 1.497(4) . ?
C30 N6 1.333(5) . ?
C31 N4 1.492(4) . ?
C31 C32 1.514(5) . ?
C32 N3 1.464(4) . ?
C40 C44 1.376(5) . ?
C40 C70 1.382(5) . ?
C41 N13 1.357(6) . ?
C41 C42 1.364(8) . ?
C42 C43 1.339(7) . ?
C43 C55 1.386(6) . ?
C44 C53 1.376(5) . ?
C45 C48 1.376(5) . ?
C45 C46 1.380(6) . ?
C46 C54 1.382(6) . ?
C47 C57 1.506(5) . ?
C47 N9 1.507(4) . ?
C48 C81 1.396(5) . ?
C49 N12 1.476(5) . ?
C49 C50 1.522(5) . ?
C50 N9 1.502(4) . ?
C51 N15 1.335(5) . ?
C51 C53 1.371(5) . ?
C52 C62 1.373(6) . ?
C52 C67 1.381(5) . ?
C54 N16 1.333(5) . ?
C55 C57 1.380(5) . ?
C56 N14 1.341(4) . ?
C56 C62 1.379(5) . ?
C57 N13 1.337(5) . ?
C58 N14 1.346(4) . ?
C58 C67 1.373(5) . ?
C58 C61 1.512(5) . ?
C59 N11 1.506(4) . ?
C59 C71 1.510(5) . ?
C60 N10 1.460(4) . ?
C60 C68 1.518(5) . ?
C61 N10 1.467(4) . ?
C63 N11 1.509(4) . ?
C63 C69 1.514(5) . ?
C65 C70 1.486(5) . ?
C65 N11 1.501(4) . ?
C66 N12 1.481(4) . ?
C66 C81 1.509(5) . ?
C68 N9 1.498(4) . ?
C69 N12 1.470(4) . ?
C70 N15 1.322(5) . ?
C71 N10 1.464(4) . ?
C81 N16 1.347(5) . ?
O1S1 S1 1.422(3) . ?
O1S2 S2 1.432(3) . ?
O1S3 S3 1.415(3) . ?
O1S4 S4 1.425(3) . ?
O2S1 S1 1.433(3) . ?
O2S2 S2 1.433(3) . ?
O2S3 S3 1.409(3) . ?
O2S4 S4 1.428(3) . ?
O3S1 S1 1.433(3) . ?
O3S2 S2 1.430(3) . ?
O3S3 S3 1.428(3) . ?
O3S4 S4 1.436(3) . ?
